data_2213037
loop_
_publ_author_name
'Reddy, Pattubala A. N.'
'Nasiruzzaman Sk. Md'
'Kim, Tae-Jeong'

_publ_section_title 2,6-Bis({<i>rac</i>-1-[2-(diphenylphosphino)ferrocenyl]ethyl}aminocarbonyl)pyridine
_journal_coeditor_code TK2134
_journal_issue 4
_journal_name_full 'Acta Crystallographica Section E'
_journal_page_first m971
_journal_page_last m972
_journal_paper_doi 10.1107/S1600536807009543
_journal_volume 63
_journal_year 2007
_chemical_formula_iupac '[Fe2 (C21 H21 N3 O2) (C17 H14 P)2]'
_chemical_formula_moiety 'C55 H49 Fe2 N3 O2 P2'
_chemical_formula_sum 'C55 H49 Fe2 N3 O2 P2'
_chemical_formula_weight 957.61
_chemical_name_common diphenylphosphinoferrocene
_chemical_name_systematic
;
2,6-Bis({rac-1-[2-(diphenylphosphino)ferrocenyl]ethyl}aminocarbonyl)pyridine
;
_space_group_IT_number 14
_symmetry_cell_setting monoclinic
_symmetry_space_group_name_Hall '-P 2yn'
_symmetry_space_group_name_H-M 'P 1 21/n 1'
_atom_sites_solution_hydrogens geom
_atom_sites_solution_primary direct
_atom_sites_solution_secondary difmap
_audit_creation_method SHELXL-97
_cell_angle_alpha 90
_cell_angle_beta 98.5030(10)
_cell_angle_gamma 90
_cell_formula_units_Z 4
_cell_length_a 13.0367(6)
_cell_length_b 18.1046(8)
_cell_length_c 19.9474(9)
_cell_measurement_reflns_used 8094
_cell_measurement_temperature 173(2)
_cell_measurement_theta_max 26.8
_cell_measurement_theta_min 2.3
_cell_volume 4656.3(4)
_computing_cell_refinement SMART
_computing_data_collection 'SMART (Bruker, 2001)'
_computing_data_reduction 'SAINT (Bruker, 2002)'
_computing_molecular_graphics 'ORTEPII (Johnson, 1976)'
_computing_publication_material 'WinGX (Farrugia, 1999)'
_computing_structure_refinement 'SHELXL97 (Sheldrick, 1997)'
_computing_structure_solution 'SHELXS97 (Sheldrick, 1997)'
_diffrn_ambient_temperature 173(2)
_diffrn_measured_fraction_theta_full 0.997
_diffrn_measured_fraction_theta_max 0.953
_diffrn_measurement_device_type 'Bruker SMART CCD area-detector'
_diffrn_measurement_method '\f and \w'
_diffrn_radiation_monochromator graphite
_diffrn_radiation_source 'fine-focus sealed tube'
_diffrn_radiation_type MoK\a
_diffrn_radiation_wavelength 0.71073
_diffrn_reflns_av_R_equivalents 0.058
_diffrn_reflns_av_sigmaI/netI 0.068
_diffrn_reflns_limit_h_max 17
_diffrn_reflns_limit_h_min -17
_diffrn_reflns_limit_k_max 24
_diffrn_reflns_limit_k_min -24
_diffrn_reflns_limit_l_max 26
_diffrn_reflns_limit_l_min -26
_diffrn_reflns_number 40636
_diffrn_reflns_theta_full 25.0
_diffrn_reflns_theta_max 28.3
_diffrn_reflns_theta_min 1.8
_exptl_absorpt_coefficient_mu 0.738
_exptl_absorpt_correction_T_max 0.897
_exptl_absorpt_correction_T_min 0.752
_exptl_absorpt_correction_type multi-scan
_exptl_absorpt_process_details '(SADABS; Blessing, 1995; Sheldrick, 2004)'
_exptl_crystal_colour yellow
_exptl_crystal_density_diffrn 1.366
_exptl_crystal_density_method 'not measured'
_exptl_crystal_description rectangular
_exptl_crystal_F_000 1992
_exptl_crystal_size_max 0.41
_exptl_crystal_size_mid 0.19
_exptl_crystal_size_min 0.15
_refine_diff_density_max 0.86
_refine_diff_density_min -0.55
_refine_ls_extinction_method none
_refine_ls_goodness_of_fit_ref 1.06
_refine_ls_hydrogen_treatment constr
_refine_ls_matrix_type full
_refine_ls_number_parameters 577
_refine_ls_number_reflns 11042
_refine_ls_number_restraints 0
_refine_ls_restrained_S_all 1.06
_refine_ls_R_factor_all 0.110
_refine_ls_R_factor_gt 0.055
_refine_ls_shift/su_max 0.002
_refine_ls_shift/su_mean 0.000
_refine_ls_structure_factor_coef Fsqd
_refine_ls_weighting_details 'calc w=1/[\s^2^(Fo^2^)+(0.0487P)^2^+5.1991P] where P=(Fo^2^+2Fc^2^)/3'
_refine_ls_weighting_scheme calc
_refine_ls_wR_factor_gt 0.116
_refine_ls_wR_factor_ref 0.137
_reflns_number_gt 6939
_reflns_number_total 11042
_reflns_threshold_expression I>2\s(I)
_cod_data_source_file tk2134.cif
_cod_data_source_block I
_cod_depositor_comments
;
The following automatic conversions were performed:
'_symmetry_cell_setting' value 'Monoclinic' changed to 'monoclinic'
according to '/home/saulius/struct/CIF-dictionaries/cif_core.dic'
dictionary named 'cif_core.dic' version 2.4.1 from 2010-06-29.

Automatic conversion script
Id: cif_fix_enum 1527 2010-12-29 10:47:43Z saulius 

The following automatic conversions were performed:

'_symmetry_cell_setting' value 'Monoclinic' changed to 'monoclinic'
according to /home/saulius/struct/CIF-dictionaries/cif_core.dic
dictionary named 'cif_core.dic' version 2.4.1 from 2010-06-29.

Automatic conversion script
Id: cif_fix_values 1715 2011-07-08 13:25:40Z adriana 
;
_cod_original_sg_symbol_H-M 'P 21/n'
_cod_database_code 2213037
_cod_database_fobs_code 2213037

loop_
_symmetry_equiv_pos_as_xyz
'x, y, z'
'-x+1/2, y+1/2, -z+1/2'
'-x, -y, -z'
'x-1/2, -y-1/2, z-1/2'

loop_
_atom_site_type_symbol
_atom_site_label
_atom_site_fract_x
_atom_site_fract_y
_atom_site_fract_z
_atom_site_U_iso_or_equiv
_atom_site_adp_type
_atom_site_calc_flag
_atom_site_refinement_flags
_atom_site_occupancy
Fe Fe1 0.59942(4) 0.17569(3) 0.15623(2) 0.02942(13) Uani d . 1
Fe Fe2 0.62759(4) 0.39091(3) 0.56167(3) 0.03390(14) Uani d . 1
P P1 0.66323(7) 0.02937(5) 0.26073(4) 0.02751(19) Uani d . 1
P P2 0.52045(6) 0.27767(5) 0.42849(4) 0.02602(19) Uani d . 1
O O1 0.9458(2) 0.11664(18) 0.35088(14) 0.0534(8) Uani d . 1
O O2 0.7609(2) 0.16620(19) 0.66170(14) 0.0608(9) Uani d . 1
N N56 0.7972(2) 0.18048(16) 0.35440(14) 0.0336(7) Uani d . 1
H H56 0.7542 0.1973 0.3795 0.040 Uiso calc R 1
N N57 0.8165(2) 0.15682(15) 0.49248(14) 0.0293(6) Uani d . 1
N N58 0.6599(2) 0.19815(15) 0.56402(14) 0.0309(6) Uani d . 1
H H58 0.6545 0.2003 0.5206 0.037 Uiso calc R 1
C C1 0.5438(3) 0.2027(2) 0.05813(18) 0.0473(10) Uani d . 1
H H1 0.4823 0.2275 0.0428 0.057 Uiso calc R 1
C C2 0.6422(3) 0.2358(2) 0.07921(19) 0.0502(11) Uani d . 1
H H2 0.6562 0.2862 0.0806 0.060 Uiso calc R 1
C C3 0.7147(3) 0.1792(3) 0.09753(19) 0.0515(11) Uani d . 1
H H3 0.7850 0.1856 0.1128 0.062 Uiso calc R 1
C C4 0.6619(3) 0.1105(2) 0.08866(19) 0.0488(10) Uani d . 1
H H4 0.6912 0.0640 0.0971 0.059 Uiso calc R 1
C C5 0.5561(3) 0.1258(2) 0.06456(17) 0.0463(10) Uani d . 1
H H5 0.5038 0.0909 0.0547 0.056 Uiso calc R 1
C C6 0.5014(2) 0.13974(19) 0.22034(15) 0.0282(7) Uani d . 1
H H6 0.4469 0.1066 0.2097 0.034 Uiso calc R 1
C C7 0.4944(3) 0.21762(19) 0.21315(17) 0.0350(8) Uani d . 1
H H7 0.4349 0.2442 0.1969 0.042 Uiso calc R 1
C C8 0.5932(3) 0.24753(19) 0.23495(17) 0.0361(8) Uani d . 1
H H8 0.6096 0.2975 0.2363 0.043 Uiso calc R 1
C C9 0.6646(3) 0.18849(19) 0.25478(16) 0.0314(8) Uani d . 1
C C10 0.6065(2) 0.12042(17) 0.24663(15) 0.0263(7) Uani d . 1
C C11 0.5536(3) -0.02908(18) 0.22422(17) 0.0338(8) Uani d . 1
C C12 0.5537(3) -0.0576(2) 0.15936(19) 0.0474(10) Uani d . 1
H H12 0.6081 -0.0465 0.1356 0.057 Uiso calc R 1
C C13 0.4730(4) -0.1025(2) 0.1300(2) 0.0646(14) Uani d . 1
H H13 0.4726 -0.1201 0.0861 0.078 Uiso calc R 1
C C14 0.3943(4) -0.1212(2) 0.1649(3) 0.0619(13) Uani d . 1
H H14 0.3416 -0.1523 0.1451 0.074 Uiso calc R 1
C C15 0.3925(3) -0.0947(2) 0.2283(2) 0.0547(11) Uani d . 1
H H15 0.3388 -0.1076 0.2519 0.066 Uiso calc R 1
C C16 0.4715(3) -0.0481(2) 0.25793(19) 0.0404(9) Uani d . 1
H H16 0.4692 -0.0293 0.3011 0.049 Uiso calc R 1
C C17 0.6636(2) 0.01457(18) 0.35190(16) 0.0286(7) Uani d . 1
C C18 0.6050(3) 0.0544(2) 0.39186(18) 0.0385(9) Uani d . 1
H H18 0.5624 0.0923 0.3726 0.046 Uiso calc R 1
C C19 0.6091(3) 0.0382(2) 0.46069(19) 0.0461(10) Uani d . 1
H H19 0.5689 0.0650 0.4870 0.055 Uiso calc R 1
C C20 0.6728(3) -0.0176(2) 0.48947(19) 0.0497(11) Uani d . 1
H H20 0.6760 -0.0285 0.5353 0.060 Uiso calc R 1
C C21 0.7314(3) -0.0570(2) 0.4506(2) 0.0478(10) Uani d . 1
H H21 0.7746 -0.0945 0.4701 0.057 Uiso calc R 1
C C22 0.7265(3) -0.0413(2) 0.38243(19) 0.0388(9) Uani d . 1
H H22 0.7662 -0.0689 0.3565 0.047 Uiso calc R 1
C C23 0.7780(3) 0.1942(2) 0.28070(18) 0.0369(8) Uani d . 1
H H23 0.8134 0.1553 0.2588 0.044 Uiso calc R 1
C C24 0.8264(3) 0.2684(2) 0.2647(2) 0.0574(12) Uani d . 1
H H24A 0.8989 0.2684 0.2828 0.086 Uiso calc R 1
H H24B 0.7924 0.3078 0.2850 0.086 Uiso calc R 1
H H24C 0.8181 0.2754 0.2165 0.086 Uiso calc R 1
C C25 0.8806(3) 0.1423(2) 0.38301(19) 0.0364(8) Uani d . 1
C C26 0.8910(3) 0.13171(18) 0.45828(17) 0.0302(7) Uani d . 1
C C27 0.9790(3) 0.0958(2) 0.4902(2) 0.0390(9) Uani d . 1
H H27 1.0298 0.0797 0.4654 0.047 Uiso calc R 1
C C28 0.9900(3) 0.0844(2) 0.5590(2) 0.0435(9) Uani d . 1
H H28 1.0481 0.0601 0.5812 0.052 Uiso calc R 1
C C29 0.9151(3) 0.1091(2) 0.5944(2) 0.0408(9) Uani d . 1
H H29 0.9215 0.1023 0.6411 0.049 Uiso calc R 1
C C30 0.8287(3) 0.14456(19) 0.55931(17) 0.0322(8) Uani d . 1
C C31 0.7460(3) 0.1706(2) 0.59962(18) 0.0363(8) Uani d . 1
C C32 0.5742(3) 0.22477(19) 0.59759(18) 0.0326(8) Uani d . 1
H H32 0.5997 0.2269 0.6463 0.039 Uiso calc R 1
C C33 0.4843(3) 0.17045(19) 0.58771(19) 0.0380(8) Uani d . 1
H H33A 0.5091 0.1220 0.6012 0.057 Uiso calc R 1
H H33B 0.4540 0.1697 0.5408 0.057 Uiso calc R 1
H H33C 0.4329 0.1854 0.6149 0.057 Uiso calc R 1
C C34 0.5347(2) 0.30096(16) 0.57619(16) 0.0287(7) Uani d . 1
C C35 0.5122(2) 0.32918(17) 0.50585(16) 0.0262(7) Uani d . 1
C C36 0.4792(3) 0.40426(18) 0.51149(18) 0.0328(8) Uani d . 1
H H36 0.4587 0.4362 0.4755 0.039 Uiso calc R 1
C C37 0.4830(3) 0.4216(2) 0.58086(18) 0.0370(8) Uani d . 1
H H37 0.4652 0.4667 0.5982 0.044 Uiso calc R 1
C C38 0.5182(3) 0.3587(2) 0.61924(18) 0.0370(8) Uani d . 1
H H38 0.5288 0.3563 0.6663 0.044 Uiso calc R 1
C C39 0.7245(3) 0.4812(2) 0.5758(2) 0.0537(12) Uani d . 1
H H39 0.7051 0.5299 0.5815 0.064 Uiso calc R 1
C C40 0.7513(3) 0.4294(2) 0.6278(2) 0.0525(11) Uani d . 1
H H40 0.7519 0.4376 0.6739 0.063 Uiso calc R 1
C C41 0.7771(3) 0.3626(2) 0.5978(2) 0.0519(11) Uani d . 1
H H41 0.7987 0.3194 0.6210 0.062 Uiso calc R 1
C C42 0.7649(3) 0.3723(2) 0.5269(2) 0.0525(11) Uani d . 1
H H42 0.7760 0.3367 0.4951 0.063 Uiso calc R 1
C C43 0.7324(3) 0.4463(2) 0.5129(2) 0.0500(11) Uani d . 1
H H43 0.7187 0.4681 0.4703 0.060 Uiso calc R 1
C C44 0.5148(3) 0.35269(18) 0.36578(17) 0.0303(7) Uani d . 1
C C45 0.6086(3) 0.3835(2) 0.3542(2) 0.0425(9) Uani d . 1
H H45 0.6705 0.3663 0.3783 0.051 Uiso calc R 1
C C46 0.6104(4) 0.4392(2) 0.3072(2) 0.0540(12) Uani d . 1
H H46 0.6736 0.4596 0.3005 0.065 Uiso calc R 1
C C47 0.5206(4) 0.4650(2) 0.2703(2) 0.0547(12) Uani d . 1
H H47 0.5225 0.5026 0.2388 0.066 Uiso calc R 1
C C48 0.4271(4) 0.4341(2) 0.28042(19) 0.0505(10) Uani d . 1
H H48 0.3657 0.4508 0.2552 0.061 Uiso calc R 1
C C49 0.4242(3) 0.3780(2) 0.32835(18) 0.0388(9) Uani d . 1
H H49 0.3609 0.3577 0.3350 0.047 Uiso calc R 1
C C50 0.3903(2) 0.23750(17) 0.40828(16) 0.0252(7) Uani d . 1
C C51 0.3073(2) 0.25192(19) 0.44335(17) 0.0311(7) Uani d . 1
H H51 0.3157 0.2848 0.4796 0.037 Uiso calc R 1
C C52 0.2126(3) 0.2174(2) 0.42429(18) 0.0380(9) Uani d . 1
H H52 0.1579 0.2273 0.4481 0.046 Uiso calc R 1
C C53 0.1982(3) 0.1686(2) 0.3707(2) 0.0437(9) Uani d . 1
H H53 0.1341 0.1463 0.3578 0.052 Uiso calc R 1
C C54 0.2797(3) 0.1533(2) 0.3364(2) 0.0515(11) Uani d . 1
H H54 0.2712 0.1202 0.3004 0.062 Uiso calc R 1
C C55 0.3752(3) 0.1876(2) 0.35583(18) 0.0385(9) Uani d . 1
H H55 0.4302 0.1765 0.3327 0.046 Uiso calc R 1

loop_
_atom_site_aniso_label
_atom_site_aniso_U_11
_atom_site_aniso_U_22
_atom_site_aniso_U_33
_atom_site_aniso_U_12
_atom_site_aniso_U_13
_atom_site_aniso_U_23
Fe1 0.0372(3) 0.0308(3) 0.0202(2) 0.0007(2) 0.0041(2) 0.0022(2)
Fe2 0.0293(3) 0.0294(3) 0.0399(3) -0.0017(2) -0.0051(2) -0.0028(2)
P1 0.0275(4) 0.0308(4) 0.0247(4) 0.0045(4) 0.0055(3) 0.0014(4)
P2 0.0230(4) 0.0271(4) 0.0284(5) -0.0014(3) 0.0053(3) -0.0021(3)
O1 0.0335(14) 0.086(2) 0.0413(16) 0.0063(15) 0.0079(12) -0.0108(15)
O2 0.0558(18) 0.096(2) 0.0301(15) 0.0245(17) 0.0034(13) 0.0160(15)
N56 0.0327(16) 0.0405(17) 0.0267(15) -0.0007(13) 0.0012(12) -0.0013(13)
N57 0.0259(14) 0.0285(15) 0.0318(16) -0.0008(11) -0.0013(12) -0.0002(12)
N58 0.0333(15) 0.0328(15) 0.0258(15) 0.0026(12) 0.0013(12) 0.0008(12)
C1 0.056(3) 0.062(3) 0.0236(19) 0.008(2) 0.0048(18) 0.0080(18)
C2 0.066(3) 0.053(3) 0.034(2) -0.001(2) 0.015(2) 0.0145(19)
C3 0.047(2) 0.082(3) 0.029(2) 0.001(2) 0.0146(18) 0.009(2)
C4 0.066(3) 0.056(3) 0.028(2) 0.018(2) 0.0197(19) 0.0019(18)
C5 0.063(3) 0.056(3) 0.0196(18) -0.004(2) 0.0057(18) -0.0084(17)
C6 0.0281(17) 0.0378(19) 0.0194(16) 0.0009(14) 0.0059(13) 0.0002(14)
C7 0.041(2) 0.040(2) 0.0238(18) 0.0106(16) 0.0021(15) -0.0015(15)
C8 0.058(2) 0.0258(17) 0.0239(17) 0.0015(16) 0.0031(16) -0.0023(14)
C9 0.0379(19) 0.0354(19) 0.0204(17) -0.0031(15) 0.0026(14) -0.0002(14)
C10 0.0319(17) 0.0279(17) 0.0191(16) -0.0002(13) 0.0036(13) -0.0007(13)
C11 0.043(2) 0.0247(17) 0.0312(19) 0.0029(15) -0.0037(16) 0.0037(14)
C12 0.060(3) 0.046(2) 0.034(2) 0.003(2) -0.0025(19) -0.0050(18)
C13 0.089(4) 0.051(3) 0.045(3) 0.003(3) -0.017(3) -0.019(2)
C14 0.066(3) 0.044(3) 0.066(3) -0.008(2) -0.020(3) -0.002(2)
C15 0.051(3) 0.051(3) 0.057(3) -0.013(2) -0.009(2) 0.016(2)
C16 0.042(2) 0.043(2) 0.034(2) -0.0082(17) -0.0032(17) 0.0041(17)
C17 0.0264(17) 0.0332(18) 0.0249(17) -0.0039(14) -0.0002(14) 0.0036(14)
C18 0.046(2) 0.035(2) 0.035(2) 0.0032(16) 0.0068(17) 0.0013(16)
C19 0.063(3) 0.042(2) 0.037(2) -0.014(2) 0.018(2) -0.0081(18)
C20 0.062(3) 0.057(3) 0.026(2) -0.023(2) -0.0059(19) 0.0104(18)
C21 0.040(2) 0.056(3) 0.044(2) -0.0001(19) -0.0052(19) 0.018(2)
C22 0.0296(19) 0.045(2) 0.040(2) 0.0015(16) -0.0026(16) 0.0074(17)
C23 0.039(2) 0.042(2) 0.0297(19) -0.0105(16) 0.0052(16) 0.0019(16)
C24 0.057(3) 0.066(3) 0.048(3) -0.026(2) 0.002(2) 0.009(2)
C25 0.0320(19) 0.0367(19) 0.039(2) -0.0079(16) 0.0009(16) -0.0059(16)
C26 0.0286(18) 0.0276(17) 0.0325(19) -0.0019(14) -0.0015(14) -0.0034(14)
C27 0.0277(18) 0.040(2) 0.048(2) 0.0040(15) 0.0011(16) -0.0030(17)
C28 0.032(2) 0.044(2) 0.051(3) 0.0090(16) -0.0059(18) 0.0057(18)
C29 0.039(2) 0.043(2) 0.038(2) 0.0059(17) -0.0034(17) 0.0070(17)
C30 0.0314(18) 0.0303(18) 0.0329(19) -0.0018(14) -0.0015(15) 0.0026(15)
C31 0.039(2) 0.0361(19) 0.032(2) 0.0039(16) -0.0010(16) 0.0068(16)
C32 0.0367(19) 0.0346(19) 0.0275(18) 0.0016(15) 0.0079(15) -0.0014(15)
C33 0.038(2) 0.0338(19) 0.044(2) 0.0000(16) 0.0109(17) 0.0070(16)
C34 0.0305(17) 0.0185(15) 0.0310(18) 0.0034(13) -0.0154(14) -0.0041(13)
C35 0.0202(15) 0.0259(16) 0.0321(18) -0.0032(13) 0.0025(13) -0.0039(14)
C36 0.0282(18) 0.0304(18) 0.038(2) 0.0004(14) -0.0030(15) -0.0028(15)
C37 0.039(2) 0.0323(18) 0.038(2) 0.0060(16) -0.0002(16) -0.0101(16)
C38 0.038(2) 0.045(2) 0.0284(19) -0.0001(17) 0.0030(15) -0.0048(16)
C39 0.036(2) 0.036(2) 0.081(3) -0.0098(17) -0.019(2) -0.007(2)
C40 0.039(2) 0.050(2) 0.061(3) -0.0051(19) -0.019(2) -0.007(2)
C41 0.031(2) 0.041(2) 0.077(3) 0.0000(17) -0.015(2) -0.002(2)
C42 0.030(2) 0.059(3) 0.068(3) -0.0077(18) 0.002(2) -0.010(2)
C43 0.034(2) 0.048(2) 0.066(3) -0.0144(18) 0.000(2) 0.007(2)
C44 0.0346(19) 0.0284(17) 0.0291(18) -0.0049(14) 0.0084(15) -0.0024(14)
C45 0.044(2) 0.041(2) 0.047(2) -0.0116(17) 0.0208(18) -0.0096(18)
C46 0.072(3) 0.045(2) 0.052(3) -0.029(2) 0.033(2) -0.013(2)
C47 0.100(4) 0.038(2) 0.031(2) -0.024(2) 0.023(2) -0.0052(17)
C48 0.069(3) 0.049(2) 0.031(2) -0.004(2) -0.001(2) 0.0071(18)
C49 0.046(2) 0.040(2) 0.0299(19) -0.0102(17) 0.0041(17) 0.0028(16)
C50 0.0249(16) 0.0242(16) 0.0261(17) -0.0029(13) 0.0021(13) -0.0005(13)
C51 0.0292(18) 0.0384(19) 0.0266(18) -0.0005(15) 0.0070(14) -0.0026(15)
C52 0.0271(18) 0.054(2) 0.034(2) -0.0028(16) 0.0073(15) 0.0087(17)
C53 0.033(2) 0.050(2) 0.048(2) -0.0152(17) 0.0034(17) -0.0013(19)
C54 0.050(2) 0.063(3) 0.042(2) -0.017(2) 0.0075(19) -0.023(2)
C55 0.037(2) 0.046(2) 0.035(2) -0.0081(17) 0.0130(16) -0.0106(17)

loop_
_atom_type_symbol
_atom_type_description
_atom_type_scat_dispersion_real
_atom_type_scat_dispersion_imag
_atom_type_scat_source
C C 0.0033 0.0016 'International Tables Vol C Tables 4.2.6.8 and 6.1.1.4'
H H 0.0000 0.0000 'International Tables Vol C Tables 4.2.6.8 and 6.1.1.4'
Fe Fe 0.3463 0.8444 'International Tables Vol C Tables 4.2.6.8 and 6.1.1.4'
N N 0.0061 0.0033 'International Tables Vol C Tables 4.2.6.8 and 6.1.1.4'
O O 0.0106 0.0060 'International Tables Vol C Tables 4.2.6.8 and 6.1.1.4'
P P 0.1023 0.0942 'International Tables Vol C Tables 4.2.6.8 and 6.1.1.4'

loop_
_geom_angle_atom_site_label_1
_geom_angle_atom_site_label_2
_geom_angle_atom_site_label_3
_geom_angle
_geom_angle_publ_flag
C2 Fe1 C9 123.25(16) ?
C2 Fe1 C3 40.45(16) ?
C9 Fe1 C3 108.26(16) ?
C2 Fe1 C5 68.24(17) ?
C9 Fe1 C5 159.26(15) ?
C3 Fe1 C5 68.21(17) ?
C2 Fe1 C6 155.92(16) ?
C9 Fe1 C6 69.04(13) ?
C3 Fe1 C6 162.16(16) ?
C5 Fe1 C6 107.70(15) ?
C2 Fe1 C1 40.89(16) ?
C9 Fe1 C1 159.35(16) ?
C3 Fe1 C1 68.26(17) ?
C5 Fe1 C1 40.22(16) ?
C6 Fe1 C1 120.64(15) ?
C2 Fe1 C4 68.30(17) ?
C9 Fe1 C4 123.43(16) ?
C3 Fe1 C4 40.66(17) ?
C5 Fe1 C4 40.57(16) ?
C6 Fe1 C4 125.05(16) ?
C1 Fe1 C4 68.10(16) ?
C2 Fe1 C7 120.15(16) ?
C9 Fe1 C7 68.94(14) ?
C3 Fe1 C7 156.44(17) ?
C5 Fe1 C7 122.76(16) ?
C6 Fe1 C7 40.57(13) ?
C1 Fe1 C7 105.70(15) ?
C4 Fe1 C7 160.22(17) ?
C2 Fe1 C8 106.64(16) ?
C9 Fe1 C8 41.09(13) ?
C3 Fe1 C8 122.45(17) ?
C5 Fe1 C8 158.33(16) ?
C6 Fe1 C8 67.88(14) ?
C1 Fe1 C8 122.23(15) ?
C4 Fe1 C8 159.08(17) ?
C7 Fe1 C8 40.11(14) ?
C2 Fe1 C10 161.10(16) ?
C9 Fe1 C10 41.34(12) ?
C3 Fe1 C10 125.38(15) ?
C5 Fe1 C10 122.79(15) ?
C6 Fe1 C10 41.02(12) ?
C1 Fe1 C10 157.16(15) ?
C4 Fe1 C10 109.06(15) ?
C7 Fe1 C10 68.93(13) ?
C8 Fe1 C10 68.78(13) ?
C42 Fe2 C41 40.44(17) ?
C42 Fe2 C38 149.74(17) ?
C41 Fe2 C38 116.04(17) ?
C42 Fe2 C40 68.19(18) ?
C41 Fe2 C40 40.40(16) ?
C38 Fe2 C40 106.47(17) ?
C42 Fe2 C43 40.65(17) ?
C41 Fe2 C43 67.83(18) ?
C38 Fe2 C43 167.00(16) ?
C40 Fe2 C43 67.85(18) ?
C42 Fe2 C37 169.38(17) ?
C41 Fe2 C37 148.93(17) ?
C38 Fe2 C37 40.23(14) ?
C40 Fe2 C37 116.41(16) ?
C43 Fe2 C37 130.51(16) ?
C42 Fe2 C36 131.55(16) ?
C41 Fe2 C36 169.04(16) ?
C38 Fe2 C36 67.82(14) ?
C40 Fe2 C36 150.18(15) ?
C43 Fe2 C36 110.87(16) ?
C37 Fe2 C36 40.18(13) ?
C42 Fe2 C39 68.07(18) ?
C41 Fe2 C39 67.46(16) ?
C38 Fe2 C39 127.90(17) ?
C40 Fe2 C39 39.94(16) ?
C43 Fe2 C39 40.44(17) ?
C37 Fe2 C39 108.75(16) ?
C36 Fe2 C39 119.17(15) ?
C42 Fe2 C35 109.46(15) ?
C41 Fe2 C35 129.52(15) ?
C38 Fe2 C35 68.60(13) ?
C40 Fe2 C35 166.77(15) ?
C43 Fe2 C35 119.51(16) ?
C37 Fe2 C35 68.35(13) ?
C36 Fe2 C35 40.78(12) ?
C39 Fe2 C35 152.55(16) ?
C42 Fe2 C34 118.48(15) ?
C41 Fe2 C34 107.44(15) ?
C38 Fe2 C34 39.44(13) ?
C40 Fe2 C34 126.66(16) ?
C43 Fe2 C34 153.25(16) ?
C37 Fe2 C34 67.39(13) ?
C36 Fe2 C34 68.52(13) ?
C39 Fe2 C34 164.26(16) ?
C35 Fe2 C34 41.95(12) ?
C10 P1 C17 103.15(15) ?
C10 P1 C11 100.74(15) ?
C17 P1 C11 101.32(15) ?
C35 P2 C50 102.76(14) ?
C35 P2 C44 101.35(15) ?
C50 P2 C44 101.57(15) ?
C25 N56 C23 121.2(3) ?
C25 N56 H56 119.4 ?
C23 N56 H56 119.4 ?
C30 N57 C26 117.4(3) ?
C31 N58 C32 121.2(3) ?
C31 N58 H58 119.4 ?
C32 N58 H58 119.4 ?
C5 C1 C2 107.7(4) ?
C5 C1 Fe1 69.9(2) ?
C2 C1 Fe1 69.0(2) ?
C5 C1 H1 126.1 ?
C2 C1 H1 126.1 ?
Fe1 C1 H1 126.6 ?
C3 C2 C1 108.2(4) ?
C3 C2 Fe1 70.2(2) ?
C1 C2 Fe1 70.2(2) ?
C3 C2 H2 125.9 ?
C1 C2 H2 125.9 ?
Fe1 C2 H2 125.3 ?
C2 C3 C4 108.2(4) ?
C2 C3 Fe1 69.4(2) ?
C4 C3 Fe1 70.1(2) ?
C2 C3 H3 125.9 ?
C4 C3 H3 125.9 ?
Fe1 C3 H3 126.2 ?
C5 C4 C3 107.4(4) ?
C5 C4 Fe1 69.5(2) ?
C3 C4 Fe1 69.3(2) ?
C5 C4 H4 126.3 ?
C3 C4 H4 126.3 ?
Fe1 C4 H4 126.5 ?
C1 C5 C4 108.5(4) ?
C1 C5 Fe1 69.9(2) ?
C4 C5 Fe1 70.0(2) ?
C1 C5 H5 125.8 ?
C4 C5 H5 125.8 ?
Fe1 C5 H5 126.0 ?
C7 C6 C10 108.9(3) ?
C7 C6 Fe1 70.0(2) ?
C10 C6 Fe1 69.85(18) ?
C7 C6 H6 125.6 ?
C10 C6 H6 125.6 ?
Fe1 C6 H6 126.2 ?
C8 C7 C6 108.0(3) ?
C8 C7 Fe1 70.0(2) ?
C6 C7 Fe1 69.47(19) ?
C8 C7 H7 126.0 ?
C6 C7 H7 126.0 ?
Fe1 C7 H7 126.1 ?
C7 C8 C9 109.0(3) ?
C7 C8 Fe1 69.92(19) ?
C9 C8 Fe1 68.95(19) ?
C7 C8 H8 125.5 ?
C9 C8 H8 125.5 ?
Fe1 C8 H8 127.2 ?
C8 C9 C10 107.3(3) ?
C8 C9 C23 127.7(3) ?
C10 C9 C23 125.0(3) ?
C8 C9 Fe1 69.96(19) ?
C10 C9 Fe1 69.93(18) ?
C23 C9 Fe1 126.3(2) ?
C6 C10 C9 106.8(3) ?
C6 C10 P1 128.6(2) ?
C9 C10 P1 124.3(2) ?
C6 C10 Fe1 69.13(17) ?
C9 C10 Fe1 68.72(18) ?
P1 C10 Fe1 122.96(16) ?
C16 C11 C12 117.7(3) ?
C16 C11 P1 124.1(3) ?
C12 C11 P1 118.3(3) ?
C13 C12 C11 120.3(4) ?
C13 C12 H12 119.9 ?
C11 C12 H12 119.9 ?
C14 C13 C12 120.6(4) ?
C14 C13 H13 119.7 ?
C12 C13 H13 119.7 ?
C15 C14 C13 120.4(4) ?
C15 C14 H14 119.8 ?
C13 C14 H14 119.8 ?
C14 C15 C16 119.8(4) ?
C14 C15 H15 120.1 ?
C16 C15 H15 120.1 ?
C11 C16 C15 121.2(4) ?
C11 C16 H16 119.4 ?
C15 C16 H16 119.4 ?
C22 C17 C18 117.9(3) ?
C22 C17 P1 117.2(3) ?
C18 C17 P1 124.9(3) ?
C17 C18 C19 120.8(4) ?
C17 C18 H18 119.6 ?
C19 C18 H18 119.6 ?
C20 C19 C18 119.7(4) ?
C20 C19 H19 120.1 ?
C18 C19 H19 120.1 ?
C21 C20 C19 119.9(4) ?
C21 C20 H20 120.0 ?
C19 C20 H20 120.0 ?
C20 C21 C22 120.2(4) ?
C20 C21 H21 119.9 ?
C22 C21 H21 119.9 ?
C21 C22 C17 121.5(4) ?
C21 C22 H22 119.3 ?
C17 C22 H22 119.3 ?
N56 C23 C24 109.8(3) ?
C9 C23 C24 113.8(3) ?
N56 C23 H23 107.6 ?
C9 C23 H23 107.6 ?
C24 C23 H23 107.6 ?
C23 C24 H24A 109.5 ?
C23 C24 H24B 109.5 ?
H24A C24 H24B 109.5 ?
C23 C24 H24C 109.5 ?
H24A C24 H24C 109.5 ?
H24B C24 H24C 109.5 ?
O1 C25 N56 123.5(3) yes
O1 C25 C26 120.4(3) yes
N56 C25 C26 116.1(3) yes
N56 C23 C9 110.2(3) yes
N57 C26 C27 122.4(3) ?
N57 C26 C25 119.9(3) ?
C27 C26 C25 117.7(3) ?
C28 C27 C26 119.0(3) ?
C28 C27 H27 120.5 ?
C26 C27 H27 120.5 ?
C29 C28 C27 119.5(3) ?
C29 C28 H28 120.2 ?
C27 C28 H28 120.2 ?
C28 C29 C30 118.6(4) ?
C28 C29 H29 120.7 ?
C30 C29 H29 120.7 ?
N57 C30 C29 123.1(3) ?
N57 C30 C31 119.3(3) ?
C29 C30 C31 117.6(3) ?
O2 C31 N58 123.8(3) yes
O2 C31 C30 119.8(3) yes
N58 C31 C30 116.3(3) yes
N58 C32 C34 114.9(3) yes
N58 C32 C33 110.7(3) ?
C34 C32 C33 109.2(3) ?
N58 C32 H32 107.2 ?
C34 C32 H32 107.2 ?
C33 C32 H32 107.2 ?
C32 C33 H33A 109.5 ?
C32 C33 H33B 109.5 ?
H33A C33 H33B 109.5 ?
C32 C33 H33C 109.5 ?
H33A C33 H33C 109.5 ?
H33B C33 H33C 109.5 ?
C38 C34 C35 107.4(3) ?
C38 C34 C32 126.1(3) ?
C35 C34 C32 126.4(3) ?
C38 C34 Fe2 69.1(2) ?
C35 C34 Fe2 68.59(17) ?
C32 C34 Fe2 125.0(2) ?
C36 C35 C34 105.8(3) ?
C36 C35 P2 127.4(3) ?
C34 C35 P2 126.8(2) ?
C36 C35 Fe2 69.39(18) ?
C34 C35 Fe2 69.46(17) ?
P2 C35 Fe2 127.28(16) ?
C37 C36 C35 108.6(3) ?
C37 C36 Fe2 69.8(2) ?
C35 C36 Fe2 69.83(18) ?
C37 C36 H36 125.7 ?
C35 C36 H36 125.7 ?
Fe2 C36 H36 126.2 ?
C38 C37 C36 108.3(3) ?
C38 C37 Fe2 69.5(2) ?
C36 C37 Fe2 70.0(2) ?
C38 C37 H37 125.8 ?
C36 C37 H37 125.8 ?
Fe2 C37 H37 126.3 ?
C34 C38 C37 109.8(3) ?
C34 C38 Fe2 71.5(2) ?
C37 C38 Fe2 70.3(2) ?
C34 C38 H38 125.1 ?
C37 C38 H38 125.1 ?
Fe2 C38 H38 124.7 ?
C40 C39 C43 108.2(4) ?
C40 C39 Fe2 69.6(2) ?
C43 C39 Fe2 69.5(2) ?
C40 C39 H39 125.9 ?
C43 C39 H39 125.9 ?
Fe2 C39 H39 126.6 ?
C39 C40 C41 108.0(4) ?
C39 C40 Fe2 70.5(2) ?
C41 C40 Fe2 69.6(2) ?
C39 C40 H40 126.0 ?
C41 C40 H40 126.0 ?
Fe2 C40 H40 125.6 ?
C42 C41 C40 108.6(4) ?
C42 C41 Fe2 69.7(2) ?
C40 C41 Fe2 70.1(2) ?
C42 C41 H41 125.7 ?
C40 C41 H41 125.7 ?
Fe2 C41 H41 126.1 ?
C41 C42 C43 107.5(4) ?
C41 C42 Fe2 69.8(2) ?
C43 C42 Fe2 70.1(2) ?
C41 C42 H42 126.3 ?
C43 C42 H42 126.3 ?
Fe2 C42 H42 125.4 ?
C39 C43 C42 107.7(4) ?
C39 C43 Fe2 70.1(2) ?
C42 C43 Fe2 69.3(2) ?
C39 C43 H43 126.1 ?
C42 C43 H43 126.1 ?
Fe2 C43 H43 126.1 ?
C49 C44 C45 118.7(3) ?
C49 C44 P2 123.9(3) ?
C45 C44 P2 117.4(3) ?
C46 C45 C44 120.6(4) ?
C46 C45 H45 119.7 ?
C44 C45 H45 119.7 ?
C47 C46 C45 121.0(4) ?
C47 C46 H46 119.5 ?
C45 C46 H46 119.5 ?
C46 C47 C48 119.1(4) ?
C46 C47 H47 120.5 ?
C48 C47 H47 120.5 ?
C47 C48 C49 120.4(4) ?
C47 C48 H48 119.8 ?
C49 C48 H48 119.8 ?
C44 C49 C48 120.2(4) ?
C44 C49 H49 119.9 ?
C48 C49 H49 119.9 ?
C55 C50 C51 118.1(3) ?
C55 C50 P2 116.8(2) ?
C51 C50 P2 125.1(2) ?
C52 C51 C50 120.2(3) ?
C52 C51 H51 119.9 ?
C50 C51 H51 119.9 ?
C53 C52 C51 121.0(3) ?
C53 C52 H52 119.5 ?
C51 C52 H52 119.5 ?
C54 C53 C52 119.2(3) ?
C54 C53 H53 120.4 ?
C52 C53 H53 120.4 ?
C53 C54 C55 119.8(4) ?
C53 C54 H54 120.1 ?
C55 C54 H54 120.1 ?
C50 C55 C54 121.7(3) ?
C50 C55 H55 119.2 ?
C54 C55 H55 119.2 ?

loop_
_geom_bond_atom_site_label_1
_geom_bond_atom_site_label_2
_geom_bond_distance
_geom_bond_publ_flag
Fe1 C1 2.043(4) yes
Fe1 C2 2.027(4) yes
Fe1 C3 2.038(4) yes
Fe1 C4 2.049(4) yes
Fe1 C5 2.043(4) yes
Fe1 C6 2.043(3) yes
Fe1 C7 2.049(3) yes
Fe1 C8 2.050(3) yes
Fe1 C9 2.036(3) yes
Fe1 C10 2.052(3) yes
Fe2 C42 2.041(4) ?
Fe2 C41 2.042(4) ?
Fe2 C38 2.044(4) ?
Fe2 C40 2.048(4) ?
Fe2 C43 2.052(4) ?
Fe2 C37 2.055(4) ?
Fe2 C36 2.057(3) ?
Fe2 C39 2.060(4) ?
Fe2 C35 2.063(3) ?
Fe2 C34 2.075(3) ?
P1 C10 1.812(3) ?
P1 C17 1.837(3) ?
P1 C11 1.840(4) ?
P2 C35 1.820(3) ?
P2 C50 1.836(3) ?
P2 C44 1.841(3) ?
O1 C25 1.229(4) yes
O2 C31 1.227(4) yes
N56 C25 1.342(4) ?
N56 C23 1.475(4) ?
N56 H56 0.8600 ?
N57 C30 1.338(4) ?
N57 C26 1.346(4) ?
N58 C31 1.333(4) ?
N58 C32 1.466(4) ?
N58 H58 0.8600 ?
C1 C5 1.405(6) ?
C1 C2 1.422(6) ?
C1 H1 0.9300 ?
C2 C3 1.405(6) ?
C2 H2 0.9300 ?
C3 C4 1.420(6) ?
C3 H3 0.9300 ?
C4 C5 1.419(6) ?
C4 H4 0.9300 ?
C5 H5 0.9300 ?
C6 C7 1.419(5) ?
C6 C10 1.435(4) ?
C6 H6 0.9300 ?
C7 C8 1.406(5) ?
C7 H7 0.9300 ?
C8 C9 1.434(5) ?
C8 H8 0.9300 ?
C9 C10 1.443(4) ?
C9 C23 1.496(5) ?
C11 C16 1.389(5) ?
C11 C12 1.393(5) ?
C12 C13 1.390(6) ?
C12 H12 0.9300 ?
C13 C14 1.365(7) ?
C13 H13 0.9300 ?
C14 C15 1.357(6) ?
C14 H14 0.9300 ?
C15 C16 1.394(5) ?
C15 H15 0.9300 ?
C16 H16 0.9300 ?
C17 C22 1.385(5) ?
C17 C18 1.385(5) ?
C18 C19 1.397(5) ?
C18 H18 0.9300 ?
C19 C20 1.379(6) ?
C19 H19 0.9300 ?
C20 C21 1.367(6) ?
C20 H20 0.9300 ?
C21 C22 1.381(5) ?
C21 H21 0.9300 ?
C22 H22 0.9300 ?
C23 C24 1.538(5) ?
C23 H23 0.9800 ?
C24 H24A 0.9600 ?
C24 H24B 0.9600 ?
C24 H24C 0.9600 ?
C25 C26 1.500(5) ?
C26 C27 1.388(5) ?
C27 C28 1.374(5) ?
C27 H27 0.9300 ?
C28 C29 1.363(5) ?
C28 H28 0.9300 ?
C29 C30 1.392(5) ?
C29 H29 0.9300 ?
C30 C31 1.512(5) ?
C32 C34 1.512(4) ?
C32 C33 1.521(5) ?
C32 H32 0.9800 ?
C33 H33A 0.9600 ?
C33 H33B 0.9600 ?
C33 H33C 0.9600 ?
C34 C38 1.390(5) ?
C34 C35 1.481(4) ?
C35 C36 1.435(4) ?
C36 C37 1.413(5) ?
C36 H36 0.9300 ?
C37 C38 1.410(5) ?
C37 H37 0.9300 ?
C38 H38 0.9300 ?
C39 C40 1.403(6) ?
C39 C43 1.421(6) ?
C39 H39 0.9300 ?
C40 C41 1.412(6) ?
C40 H40 0.9300 ?
C41 C42 1.411(6) ?
C41 H41 0.9300 ?
C42 C43 1.421(6) ?
C42 H42 0.9300 ?
C43 H43 0.9300 ?
C44 C49 1.379(5) ?
C44 C45 1.393(5) ?
C45 C46 1.380(6) ?
C45 H45 0.9300 ?
C46 C47 1.370(6) ?
C46 H46 0.9300 ?
C47 C48 1.383(6) ?
C47 H47 0.9300 ?
C48 C49 1.400(5) ?
C48 H48 0.9300 ?
C49 H49 0.9300 ?
C50 C55 1.374(5) ?
C50 C51 1.396(4) ?
C51 C52 1.386(5) ?
C51 H51 0.9300 ?
C52 C53 1.378(5) ?
C52 H52 0.9300 ?
C53 C54 1.373(5) ?
C53 H53 0.9300 ?
C54 C55 1.394(5) ?
C54 H54 0.9300 ?
C55 H55 0.9300 ?
